data_7024682
loop_
_publ_author_name
'Clegg, Jack K.'
'Hayter, Michael J.'
'Jolliffe, Katrina A.'
'Lindoy, Leonard F.'
'McMurtrie, John C.'
'Meehan, George V.'
'Neville, Suzanne M.'
'Parsons, Simon'
'Tasker, Peter A.'
'Turner, Peter'
'White, Fraser J.'

_publ_section_title
;
 New discrete and polymeric supramolecular architectures derived from
 dinuclear Co(II), Ni(II) and Cu(II) complexes of aryl-linked
 bis-beta-diketonato ligands and nitrogen bases: synthetic, structural and
 high pressure studies.
;
_journal_issue 11
_journal_name_full 'Dalton transactions (Cambridge, England : 2003)'
_journal_page_first 2804
_journal_page_last 2815
_journal_paper_doi 10.1039/b920199h
_journal_volume 39
_journal_year 2010
_chemical_formula_moiety 'C50 H70 Cu2 N2 O10'
_chemical_formula_sum 'C50 H70 Cu2 N2 O10'
_chemical_formula_weight 986.21
_space_group_IT_number 2
_symmetry_cell_setting triclinic
_symmetry_space_group_name_Hall '-P 1'
_symmetry_space_group_name_H-M 'P -1'
_atom_sites_solution_hydrogens geom
_atom_sites_solution_primary direct
_cell_angle_alpha 84.420(12)
_cell_angle_beta 85.462(12)
_cell_angle_gamma 73.617(5)
_cell_formula_units_Z 1
_cell_length_a 6.8237(5)
_cell_length_b 11.0237(8)
_cell_length_c 16.053(3)
_cell_measurement_reflns_used 2053
_cell_measurement_temperature 293
_cell_measurement_theta_max 17
_cell_measurement_theta_min 3
_cell_volume 1151.3(2)
_computing_cell_refinement 'USER DEFINED CELL REFINEMENT'
_computing_data_collection 'USER DEFINED DATA COLLECTION'
_computing_data_reduction 'USER DEFINED DATA REDUCTION'
_computing_molecular_graphics 'CAMERON (Watkin et al., 1996)'
_computing_publication_material 'CRYSTALS (Betteridge et al., 2003)'
_computing_structure_refinement 'CRYSTALS (Betteridge et al., 2003)'
_computing_structure_solution 'SHELXS 86 (Sheldrick, 1986)'
_diffrn_ambient_pressure 910000
_diffrn_ambient_temperature 293
_diffrn_measured_fraction_theta_full 0.446
_diffrn_measured_fraction_theta_max 0.401
_diffrn_measurement_device synchrotron
_diffrn_measurement_device_type APEX-II
_diffrn_measurement_method \w/2\q
_diffrn_radiation_monochromator silicon
_diffrn_radiation_type ' synchrotron '
_diffrn_radiation_wavelength 0.49200
_diffrn_reflns_av_R_equivalents 0.082
_diffrn_reflns_limit_h_max 7
_diffrn_reflns_limit_h_min -7
_diffrn_reflns_limit_k_max 12
_diffrn_reflns_limit_k_min -12
_diffrn_reflns_limit_l_max 7
_diffrn_reflns_limit_l_min -7
_diffrn_reflns_number 5006
_diffrn_reflns_theta_full 12.921
_diffrn_reflns_theta_max 16.781
_diffrn_reflns_theta_min 1.544
_diffrn_standards_number 0
_exptl_absorpt_coefficient_mu 0.985
_exptl_absorpt_correction_T_max 0.91
_exptl_absorpt_correction_T_min 0.11
_exptl_absorpt_correction_type multi-scan
_exptl_absorpt_process_details 'SADABS (Siemens, 1996)'
_exptl_crystal_colour green
_exptl_crystal_density_diffrn 1.422
_exptl_crystal_density_method 'not measured'
_exptl_crystal_description block
_exptl_crystal_F_000 522
_exptl_crystal_size_max 0.20
_exptl_crystal_size_mid 0.20
_exptl_crystal_size_min 0.10
_refine_diff_density_max 0.29
_refine_diff_density_min -0.28
_refine_ls_extinction_coef 1400(400)
_refine_ls_extinction_method 'Larson (1970), Equation 22'
_refine_ls_goodness_of_fit_ref 1.1808
_refine_ls_hydrogen_treatment constr
_refine_ls_matrix_type full
_refine_ls_number_parameters 290
_refine_ls_number_reflns 1519
_refine_ls_number_restraints 192
_refine_ls_R_factor_all 0.0679
_refine_ls_R_factor_gt 0.0567
_refine_ls_shift/su_max 0.000210
_refine_ls_structure_factor_coef F
_refine_ls_weighting_details
;
Method, part 1, Chebychev polynomial, (Watkin, 1994, Prince, 1982)
[weight] = 1.0/[A~0~*T~0~(x)+A~1~*T~1~(x) ... +A~n-1~]*T~n-1~(x)]
where A~i~ are the Chebychev coefficients listed below and x= Fcalc/Fmax
Method = Robust Weighting (Prince, 1982)
W = [weight] * [1-(deltaF/6*sigmaF)^2^]^2^
A~i~ are:
2.31 0.193 1.35
;
_refine_ls_weighting_scheme calc
_refine_ls_wR_factor_all 0.0730
_refine_ls_wR_factor_gt 0.0653
_refine_ls_wR_factor_ref 0.0730
_reflns_limit_h_max 7
_reflns_limit_h_min -7
_reflns_limit_k_max 12
_reflns_limit_k_min -12
_reflns_limit_l_max 7
_reflns_limit_l_min 0
_reflns_number_gt 1231
_reflns_number_total 1553
_reflns_threshold_expression I>2.0\s(I)
_cod_data_source_file b920199h.txt
_cod_data_source_block Cu_mmorph_H_press_2.CIF
_cod_depositor_comments
;
The following automatic conversions were performed:

'_symmetry_cell_setting' value 'Triclinic' changed to 'triclinic'
according to /home/saulius/struct/CIF-dictionaries/cif_core.dic
dictionary named 'cif_core.dic' version 2.4.2 from 2011-04-26.

Automatic conversion script
Id: cif_fix_values 1891 2012-01-12 08:04:46Z andrius 
;
_cod_original_cell_volume 1151.3(3)
_cod_database_code 7024682

loop_
_symmetry_equiv_pos_as_xyz
x,y,z
-x,-y,-z

loop_
_atom_site_label
_atom_site_type_symbol
_atom_site_fract_x
_atom_site_fract_y
_atom_site_fract_z
_atom_site_U_iso_or_equiv
_atom_site_occupancy
_atom_site_adp_type
_atom_site_refinement_flags_posn
_atom_site_refinement_flags_adp
C1 C 0.0788(9) 0.3284(6) 0.4554(10) 0.0510 1.0000 Uani . U
C2 C 0.3951(12) 0.3968(6) 0.4696(12) 0.0570 1.0000 Uani . U
C3 C 0.4280(10) 0.1725(5) 0.4439(10) 0.0518 1.0000 Uani . U
C4 C 0.3046(8) 0.3104(5) 0.4183(10) 0.0348 1.0000 Uani . U
C5 C 0.3088(7) 0.3541(5) 0.3289(9) 0.0289 1.0000 Uani . U
C6 C 0.3990(8) 0.2710(5) 0.2677(10) 0.0304 1.0000 Uani . U
C7 C 0.4166(7) 0.3032(5) 0.1846(10) 0.0297 1.0000 Uani . U
C8 C 0.5214(7) 0.2091(4) 0.1215(8) 0.0275 1.0000 Uani . U
C9 C 0.5866(7) 0.2477(4) 0.0461(8) 0.0279 1.0000 Uani . U
C10 C 0.6882(7) 0.1624(4) -0.0143(8) 0.0321 1.0000 Uani . U
C11 C 0.7290(8) 0.0321(4) 0.0112(9) 0.0348 1.0000 Uani . U
C12 C 0.6609(8) -0.0081(4) 0.0865(9) 0.0374 1.0000 Uani . U
C13 C 0.5568(7) 0.0780(4) 0.1451(8) 0.0332 1.0000 Uani . U
C14 C 0.7400(7) 0.2124(4) -0.0996(8) 0.0260 1.0000 Uani . U
C15 C 0.8240(8) 0.1325(4) -0.1621(9) 0.0299 1.0000 Uani . U
C16 C 0.8721(7) 0.1706(4) -0.2447(8) 0.0240 1.0000 Uani . U
C17 C 0.9501(8) 0.0780(5) -0.3139(9) 0.0441 1.0000 Uani . U
C18 C 1.1549(8) 0.0947(5) -0.3477(9) 0.0486 1.0000 Uani . U
C19 C 0.9853(10) -0.0618(5) -0.2810(9) 0.0509 1.0000 Uani . U
C20 C 0.7994(11) 0.1103(6) -0.3810(12) 0.0590 1.0000 Uani . U
C21 C -0.2956(9) 0.6040(6) 0.2887(11) 0.0566 1.0000 Uani . U
C22 C -0.2651(8) 0.6666(5) 0.2056(10) 0.0454 1.0000 Uani . U
C23 C -0.1485(8) 0.4599(5) 0.1538(10) 0.0443 1.0000 Uani . U
C24 C -0.1850(9) 0.4053(6) 0.2372(10) 0.0535 1.0000 Uani . U
C25 C -0.0953(10) 0.6399(7) 0.0715(11) 0.0544 1.0000 Uani . U
N1 N -0.1007(6) 0.5829(4) 0.1549(8) 0.0391 1.0000 Uani . U
O1 O 0.2170(5) 0.4699(3) 0.3128(6) 0.0342 1.0000 Uani . U
O2 O 0.3477(5) 0.4173(3) 0.1481(6) 0.0350 1.0000 Uani . U
O3 O 0.6976(5) 0.3347(3) -0.1111(6) 0.0339 1.0000 Uani . U
O4 O 0.8531(5) 0.2855(3) -0.2724(5) 0.0282 1.0000 Uani . U
O5 O -0.3438(7) 0.4864(4) 0.2824(7) 0.0639 1.0000 Uani . U
Cu1 Cu 0.23266(8) 0.56647(5) 0.20790(9) 0.0324 1.0000 Uani . U
H11 H 0.0120 0.2757 0.4265 0.0518 1.0000 Uiso R .
H12 H 0.0812 0.3017 0.5167 0.0518 1.0000 Uiso R .
H13 H 0.0005 0.4199 0.4468 0.0518 1.0000 Uiso R .
H21 H 0.5386 0.3894 0.4479 0.0640 1.0000 Uiso R .
H22 H 0.3909 0.3684 0.5300 0.0640 1.0000 Uiso R .
H23 H 0.3102 0.4866 0.4602 0.0640 1.0000 Uiso R .
H31 H 0.5723 0.1574 0.4229 0.0530 1.0000 Uiso R .
H32 H 0.4245 0.1605 0.5083 0.0530 1.0000 Uiso R .
H33 H 0.3641 0.1120 0.4234 0.0530 1.0000 Uiso R .
H61 H 0.4540 0.1794 0.2869 0.0393 1.0000 Uiso R .
H91 H 0.5622 0.3408 0.0310 0.0336 1.0000 Uiso R .
H111 H 0.8111 -0.0319 -0.0273 0.0415 1.0000 Uiso R .
H121 H 0.6839 -0.1011 0.1014 0.0445 1.0000 Uiso R .
H131 H 0.5112 0.0473 0.2025 0.0394 1.0000 Uiso R .
H151 H 0.8529 0.0392 -0.1469 0.0360 1.0000 Uiso R .
H181 H 1.2119 0.0361 -0.3931 0.0571 1.0000 Uiso R .
H182 H 1.1371 0.1843 -0.3712 0.0571 1.0000 Uiso R .
H183 H 1.2523 0.0746 -0.3016 0.0571 1.0000 Uiso R .
H191 H 1.0346 -0.1170 -0.3279 0.0704 1.0000 Uiso R .
H192 H 1.0887 -0.0837 -0.2370 0.0704 1.0000 Uiso R .
H193 H 0.8527 -0.0747 -0.2553 0.0704 1.0000 Uiso R .
H201 H 0.8480 0.0510 -0.4255 0.0585 1.0000 Uiso R .
H202 H 0.7852 0.1994 -0.4043 0.0585 1.0000 Uiso R .
H203 H 0.6640 0.1028 -0.3553 0.0585 1.0000 Uiso R .
H211 H -0.4120 0.6618 0.3206 0.0634 1.0000 Uiso R .
H212 H -0.1686 0.5867 0.3201 0.0634 1.0000 Uiso R .
H221 H -0.2263 0.7454 0.2123 0.0493 1.0000 Uiso R .
H222 H -0.3956 0.6887 0.1753 0.0493 1.0000 Uiso R .
H231 H -0.2732 0.4731 0.1216 0.0523 1.0000 Uiso R .
H232 H -0.0298 0.3995 0.1254 0.0523 1.0000 Uiso R .
H241 H -0.0570 0.3880 0.2675 0.0637 1.0000 Uiso R .
H242 H -0.2193 0.3239 0.2322 0.0637 1.0000 Uiso R .
H251 H 0.0153 0.5836 0.0378 0.0616 1.0000 Uiso R .
H252 H -0.0664 0.7238 0.0738 0.0616 1.0000 Uiso R .
H253 H -0.2299 0.6527 0.0475 0.0616 1.0000 Uiso R .

loop_
_atom_site_aniso_label
_atom_site_aniso_U_11
_atom_site_aniso_U_22
_atom_site_aniso_U_33
_atom_site_aniso_U_23
_atom_site_aniso_U_13
_atom_site_aniso_U_12
C1 0.046(3) 0.059(3) 0.037(13) 0.018(5) 0.013(5) -0.008(3)
C2 0.077(4) 0.051(3) 0.043(14) 0.001(5) -0.009(6) -0.019(3)
C3 0.064(3) 0.039(3) 0.039(13) 0.003(5) 0.006(5) 0.004(3)
C4 0.036(2) 0.026(2) 0.039(11) 0.000(3) 0.005(4) -0.0066(19)
C5 0.028(2) 0.020(2) 0.040(9) -0.011(3) 0.006(3) -0.0078(17)
C6 0.028(2) 0.023(2) 0.043(9) -0.008(4) 0.005(4) -0.0116(19)
C7 0.021(2) 0.025(2) 0.043(8) -0.002(3) 0.008(3) -0.0082(17)
C8 0.0247(19) 0.0172(19) 0.039(8) -0.007(3) 0.006(3) -0.0045(16)
C9 0.024(2) 0.020(2) 0.038(10) -0.002(3) 0.005(3) -0.0049(17)
C10 0.027(2) 0.023(2) 0.043(10) 0.002(4) 0.001(4) -0.0057(18)
C11 0.036(2) 0.018(2) 0.046(10) -0.004(3) 0.001(4) -0.0013(18)
C12 0.051(3) 0.015(2) 0.043(10) -0.002(3) 0.002(4) -0.006(2)
C13 0.037(2) 0.022(2) 0.038(10) -0.007(3) 0.009(4) -0.0057(18)
C14 0.0217(19) 0.023(2) 0.032(10) -0.008(3) 0.001(3) -0.0024(17)
C15 0.041(2) 0.019(2) 0.029(10) -0.004(3) 0.006(4) -0.0081(19)
C16 0.026(2) 0.020(2) 0.022(10) 0.002(3) 0.006(3) -0.0043(17)
C17 0.041(2) 0.023(2) 0.067(14) -0.008(3) 0.004(4) -0.0077(19)
C18 0.040(3) 0.032(2) 0.069(15) -0.005(4) 0.004(4) -0.005(2)
C19 0.060(3) 0.021(2) 0.069(15) -0.015(4) 0.016(5) -0.009(2)
C20 0.065(4) 0.048(3) 0.065(16) -0.015(5) -0.013(6) -0.012(3)
C21 0.038(3) 0.053(3) 0.076(11) -0.007(5) -0.004(4) -0.008(2)
C22 0.031(2) 0.032(2) 0.068(10) -0.005(4) -0.005(4) 0.000(2)
C23 0.036(2) 0.033(2) 0.069(10) -0.014(4) -0.006(4) -0.014(2)
C24 0.042(3) 0.047(3) 0.078(11) 0.006(4) -0.010(4) -0.024(2)
C25 0.046(3) 0.051(3) 0.065(12) -0.005(5) -0.009(5) -0.011(3)
N1 0.0337(19) 0.0228(18) 0.061(8) -0.007(3) -0.007(3) -0.0060(15)
O1 0.0371(16) 0.0218(15) 0.041(8) 0.001(3) 0.002(3) -0.0070(13)
O2 0.0356(16) 0.0173(15) 0.048(7) 0.003(2) -0.002(3) -0.0018(12)
O3 0.0392(17) 0.0189(15) 0.041(11) 0.000(2) 0.005(3) -0.0070(13)
O4 0.0444(18) 0.0165(15) 0.019(11) -0.002(2) 0.006(3) -0.0026(13)
O5 0.050(2) 0.065(3) 0.081(11) 0.006(4) 0.009(3) -0.0305(19)
Cu1 0.0357(5) 0.0162(5) 0.043(3) -0.0028(5) 0.0080(5) -0.0053(3)

loop_
_atom_type_symbol
_atom_type_scat_dispersion_real
_atom_type_scat_dispersion_imag
_atom_type_scat_Cromer_Mann_a1
_atom_type_scat_Cromer_Mann_b1
_atom_type_scat_Cromer_Mann_a2
_atom_type_scat_Cromer_Mann_b2
_atom_type_scat_Cromer_Mann_a3
_atom_type_scat_Cromer_Mann_b3
_atom_type_scat_Cromer_Mann_a4
_atom_type_scat_Cromer_Mann_b4
_atom_type_scat_Cromer_Mann_c
_atom_type_scat_source
C 0.0010 0.0010 2.3100 20.8439 1.0200 10.2075 1.5886 0.5687 0.8650 51.6512 0.2156 'International Tables Vol C 4.2.6.8 and 6.1.1.4'
H 0.0000 0.0000 0.4930 10.5109 0.3229 26.1257 0.1402 3.1424 0.0408 57.7998 0.0030 'International Tables Vol C 4.2.6.8 and 6.1.1.4'
N 0.0020 0.0010 12.2126 0.0057 3.1322 9.8933 2.0125 28.9975 1.1663 0.5826 -11.5290 'International Tables Vol C 4.2.6.8 and 6.1.1.4'
O 0.0040 0.0030 3.0485 13.2771 2.2868 5.7011 1.5463 0.3239 0.8670 32.9089 0.2508 'International Tables Vol C 4.2.6.8 and 6.1.1.4'
Cu 0.2980 0.6520 13.3380 3.5828 7.1676 0.2470 5.6158 11.3966 1.6735 64.8126 1.1910 'International Tables Vol C 4.2.6.8 and 6.1.1.4'

loop_
_geom_angle_atom_site_label_1
_geom_angle_site_symmetry_1
_geom_angle_atom_site_label_2
_geom_angle_atom_site_label_3
_geom_angle_site_symmetry_3
_geom_angle
_geom_angle_publ_flag
C4 . C1 H11 . 109.8 no
C4 . C1 H12 . 109.0 no
H11 . C1 H12 . 109.7 no
C4 . C1 H13 . 109.3 no
H11 . C1 H13 . 109.5 no
H12 . C1 H13 . 109.5 no
C4 . C2 H21 . 108.3 no
C4 . C2 H22 . 109.7 no
H21 . C2 H22 . 110.5 no
C4 . C2 H23 . 108.2 no
H21 . C2 H23 . 109.8 no
H22 . C2 H23 . 110.2 no
C4 . C3 H31 . 110.4 no
C4 . C3 H32 . 108.1 no
H31 . C3 H32 . 108.1 no
C4 . C3 H33 . 110.2 no
H31 . C3 H33 . 111.7 no
H32 . C3 H33 . 108.3 no
C3 . C4 C1 . 107.6(6) yes
C3 . C4 C2 . 105.0(10) yes
C1 . C4 C2 . 105.1(10) yes
C3 . C4 C5 . 117.7(10) yes
C1 . C4 C5 . 111.1(9) yes
C2 . C4 C5 . 109.4(7) yes
C4 . C5 C6 . 121.5(6) yes
C4 . C5 O1 . 114.6(10) yes
C6 . C5 O1 . 123.8(12) yes
C5 . C6 C7 . 125.7(7) yes
C5 . C6 H61 . 117.2 no
C7 . C6 H61 . 117.1 no
C6 . C7 C8 . 123.3(6) yes
C6 . C7 O2 . 125.5(10) yes
C8 . C7 O2 . 111.2(11) yes
C7 . C8 C9 . 121.0(5) yes
C7 . C8 C13 . 118.8(10) yes
C9 . C8 C13 . 120.1(9) yes
C8 . C9 C10 . 122.7(5) yes
C8 . C9 H91 . 118.8 no
C10 . C9 H91 . 118.4 no
C9 . C10 C11 . 116.5(10) yes
C9 . C10 C14 . 119.7(5) yes
C11 . C10 C14 . 123.8(9) yes
C10 . C11 C12 . 121.2(9) yes
C10 . C11 H111 . 119.7 no
C12 . C11 H111 . 119.1 no
C11 . C12 C13 . 121.3(5) yes
C11 . C12 H121 . 119.5 no
C13 . C12 H121 . 119.2 no
C8 . C13 C12 . 118.0(10) yes
C8 . C13 H131 . 121.0 no
C12 . C13 H131 . 121.0 no
C10 . C14 C15 . 121.4(5) yes
C10 . C14 O3 . 115.4(9) yes
C15 . C14 O3 . 123.2(10) yes
C14 . C15 C16 . 125.6(5) yes
C14 . C15 H151 . 117.4 no
C16 . C15 H151 . 117.0 no
C15 . C16 C17 . 123.5(5) yes
C15 . C16 O4 . 124.3(9) yes
C17 . C16 O4 . 112.1(10) yes
C16 . C17 C18 . 106.7(7) yes
C16 . C17 C19 . 113.1(10) yes
C18 . C17 C19 . 107.3(5) yes
C16 . C17 C20 . 108.9(6) yes
C18 . C17 C20 . 111.0(11) yes
C19 . C17 C20 . 109.8(7) yes
C17 . C18 H181 . 109.6 no
C17 . C18 H182 . 109.5 no
H181 . C18 H182 . 109.2 no
C17 . C18 H183 . 109.8 no
H181 . C18 H183 . 109.2 no
H182 . C18 H183 . 109.5 no
C17 . C19 H191 . 109.8 no
C17 . C19 H192 . 109.6 no
H191 . C19 H192 . 109.9 no
C17 . C19 H193 . 109.0 no
H191 . C19 H193 . 109.7 no
H192 . C19 H193 . 108.8 no
C17 . C20 H201 . 109.4 no
C17 . C20 H202 . 108.8 no
H201 . C20 H202 . 110.7 no
C17 . C20 H203 . 108.4 no
H201 . C20 H203 . 110.1 no
H202 . C20 H203 . 109.4 no
C22 . C21 O5 . 111.4(13) yes
C22 . C21 H211 . 109.0 no
O5 . C21 H211 . 108.7 no
C22 . C21 H212 . 109.5 no
O5 . C21 H212 . 109.1 no
H211 . C21 H212 . 109.0 no
C21 . C22 N1 . 111.0(6) yes
C21 . C22 H221 . 109.3 no
N1 . C22 H221 . 108.7 no
C21 . C22 H222 . 109.5 no
N1 . C22 H222 . 108.9 no
H221 . C22 H222 . 109.4 no
C24 . C23 N1 . 112.3(11) yes
C24 . C23 H231 . 108.8 no
N1 . C23 H231 . 109.1 no
C24 . C23 H232 . 108.8 no
N1 . C23 H232 . 108.4 no
H231 . C23 H232 . 109.4 no
C23 . C24 O5 . 112.4(7) yes
C23 . C24 H241 . 108.0 no
O5 . C24 H241 . 108.7 no
C23 . C24 H242 . 108.4 no
O5 . C24 H242 . 109.5 no
H241 . C24 H242 . 109.7 no
N1 . C25 H251 . 108.8 no
N1 . C25 H252 . 108.1 no
H251 . C25 H252 . 110.0 no
N1 . C25 H253 . 109.1 no
H251 . C25 H253 . 110.9 no
H252 . C25 H253 . 110.0 no
C23 . N1 C22 . 108.2(6) yes
C23 . N1 C25 . 109.4(11) yes
C22 . N1 C25 . 109.1(7) yes
C23 . N1 Cu1 . 114.5(4) yes
C22 . N1 Cu1 . 110.1(7) yes
C25 . N1 Cu1 . 105.5(4) yes
C5 . O1 Cu1 . 125.9(8) yes
C7 . O2 Cu1 . 123.9(9) yes
C14 . O3 Cu1 2_665 127.7(7) yes
C16 . O4 Cu1 2_665 126.7(8) yes
C21 . O5 C24 . 109.5(5) yes
N1 . Cu1 O4 2_665 97.2(2) yes
N1 . Cu1 O2 . 89.2(2) yes
O4 2_665 Cu1 O2 . 173.6(2) yes
N1 . Cu1 O3 2_665 91.3(3) yes
O4 2_665 Cu1 O3 2_665 91.5(3) yes
O2 . Cu1 O3 2_665 88.3(3) yes
N1 . Cu1 O1 . 100.9(3) yes
O4 2_665 Cu1 O1 . 85.8(3) yes
O2 . Cu1 O1 . 93.0(3) yes
O3 2_665 Cu1 O1 . 167.7(2) yes

loop_
_geom_bond_atom_site_label_1
_geom_bond_atom_site_label_2
_geom_bond_site_symmetry_2
_geom_bond_distance
_geom_bond_publ_flag
C1 C4 . 1.573(9) yes
C1 H11 . 0.998 no
C1 H12 . 0.999 no
C1 H13 . 1.001 no
C2 C4 . 1.590(17) yes
C2 H21 . 0.996 no
C2 H22 . 0.991 no
C2 H23 . 1.000 no
C3 C4 . 1.549(9) yes
C3 H31 . 0.988 no
C3 H32 . 1.029 no
C3 H33 . 0.986 no
C4 C5 . 1.47(2) yes
C5 C6 . 1.394(16) yes
C5 O1 . 1.265(7) yes
C6 C7 . 1.35(2) yes
C6 H61 . 1.000 no
C7 C8 . 1.511(15) yes
C7 O2 . 1.309(9) yes
C8 C9 . 1.327(17) yes
C8 C13 . 1.414(7) yes
C9 C10 . 1.418(14) yes
C9 H91 . 1.001 no
C10 C11 . 1.409(7) yes
C10 C14 . 1.480(17) yes
C11 C12 . 1.341(17) yes
C11 H111 . 0.999 no
C12 C13 . 1.406(14) yes
C12 H121 . 1.000 no
C13 H131 . 1.007 no
C14 C15 . 1.380(15) yes
C14 O3 . 1.294(6) yes
C15 C16 . 1.394(19) yes
C15 H151 . 1.000 no
C16 C17 . 1.543(16) yes
C16 O4 . 1.275(6) yes
C17 C18 . 1.513(8) yes
C17 C19 . 1.537(8) yes
C17 C20 . 1.50(2) yes
C18 H181 . 1.003 no
C18 H182 . 1.000 no
C18 H183 . 1.000 no
C19 H191 . 0.992 no
C19 H192 . 1.003 no
C19 H193 . 1.005 no
C20 H201 . 0.989 no
C20 H202 . 0.997 no
C20 H203 . 1.004 no
C21 C22 . 1.47(2) yes
C21 O5 . 1.438(9) yes
C21 H211 . 1.006 no
C21 H212 . 0.999 no
C22 N1 . 1.479(12) yes
C22 H221 . 0.995 no
C22 H222 . 1.006 no
C23 C24 . 1.45(2) yes
C23 N1 . 1.483(7) yes
C23 H231 . 0.999 no
C23 H232 . 1.002 no
C24 O5 . 1.398(13) yes
C24 H241 . 0.996 no
C24 H242 . 1.001 no
C25 N1 . 1.43(2) yes
C25 H251 . 0.992 no
C25 H252 . 1.002 no
C25 H253 . 0.991 no
N1 Cu1 . 2.445(7) yes
O1 Cu1 . 1.915(8) yes
O2 Cu1 . 1.924(6) yes
O3 Cu1 2_665 1.917(7) yes
O4 Cu1 2_665 1.942(6) yes

loop_
_geom_hbond_atom_site_label_D
_geom_hbond_atom_site_label_H
_geom_hbond_atom_site_label_A
_geom_hbond_site_symmetry_A
_geom_hbond_angle_DHA
_geom_hbond_distance_DH
_geom_hbond_distance_HA
_geom_hbond_distance_DA
_geom_hbond_publ_flag
C21 H212 O1 . 142 1.00 2.58 3.428(12) yes
C22 H222 O3 2_565 161 1.01 2.46 3.427(12) yes
C24 H241 O1 . 148 1.00 2.48 3.362(12) yes
C25 H252 C14 2_665 133 1.00 2.59 3.358(12) yes
